data_1517076
loop_
_publ_author_name
'Talukdar, Ranadeep'
'Tiwari, Deo Prakash'
'Saha, Amrita'
'Ghorai, Manas K.'

_publ_section_title
;
 Diastereoselective Synthesis of Functionalized Tetrahydrocarbazoles via a
 Domino-Ring Opening-Cyclization of Donor-Acceptor Cyclopropanes with
 Substituted 2-Vinylindoles.
;
_journal_issue 15
_journal_name_full 'Organic letters'
_journal_page_first 3954
_journal_page_last 3957
_journal_paper_doi 10.1021/ol501763n
_journal_volume 16
_journal_year 2014
_chemical_formula_sum 'C25 H26 N2 O7'
_chemical_formula_weight 466.48
_chemical_name_systematic
; 
 ? 
;
_space_group_IT_number 14
_symmetry_cell_setting monoclinic
_symmetry_space_group_name_Hall '-P 2yn'
_symmetry_space_group_name_H-M 'P 1 21/n 1'
_atom_sites_solution_hydrogens geom
_atom_sites_solution_primary direct
_atom_sites_solution_secondary difmap
_audit_creation_method SHELXL-97
_cell_angle_alpha 90.000(5)
_cell_angle_beta 107.750(5)
_cell_angle_gamma 90.000(5)
_cell_formula_units_Z 4
_cell_length_a 8.398(5)
_cell_length_b 23.088(5)
_cell_length_c 12.083(5)
_cell_measurement_reflns_used 3175
_cell_measurement_temperature 100(2)
_cell_measurement_theta_max 27.85
_cell_measurement_theta_min 2.50
_cell_volume 2231.3(17)
_computing_cell_refinement 'Bruker SAINT'
_computing_data_collection 'Bruker APEX2'
_computing_data_reduction 'Bruker SAINT'
_computing_molecular_graphics 'Bruker SHELXTL'
_computing_publication_material 'Bruker SHELXTL'
_computing_structure_refinement 'SHELXL-97 (Sheldrick, 2008)'
_computing_structure_solution 'SHELXS-97 (Sheldrick, 2008)'
_diffrn_ambient_temperature 100(2)
_diffrn_measured_fraction_theta_full 0.999
_diffrn_measured_fraction_theta_max 0.999
_diffrn_radiation_monochromator graphite
_diffrn_radiation_source 'fine-focus sealed tube'
_diffrn_radiation_type MoK\a
_diffrn_radiation_wavelength 0.71069
_diffrn_reflns_av_R_equivalents 0.0517
_diffrn_reflns_av_sigmaI/netI 0.0631
_diffrn_reflns_limit_h_max 10
_diffrn_reflns_limit_h_min -9
_diffrn_reflns_limit_k_max 27
_diffrn_reflns_limit_k_min -26
_diffrn_reflns_limit_l_max 14
_diffrn_reflns_limit_l_min -12
_diffrn_reflns_number 12723
_diffrn_reflns_theta_full 25.50
_diffrn_reflns_theta_max 25.50
_diffrn_reflns_theta_min 2.62
_exptl_absorpt_coefficient_mu 0.102
_exptl_absorpt_correction_T_max 0.7457
_exptl_absorpt_correction_T_min 0.6652
_exptl_absorpt_correction_type empirical
_exptl_absorpt_process_details SADABS
_exptl_crystal_colour colourless
_exptl_crystal_density_diffrn 1.389
_exptl_crystal_density_method 'not measured'
_exptl_crystal_description block
_exptl_crystal_F_000 984
_exptl_crystal_size_max 0.065
_exptl_crystal_size_mid 0.048
_exptl_crystal_size_min 0.023
_refine_diff_density_max 0.302
_refine_diff_density_min -0.272
_refine_diff_density_rms 0.052
_refine_ls_extinction_method none
_refine_ls_goodness_of_fit_ref 1.030
_refine_ls_hydrogen_treatment mixed
_refine_ls_matrix_type full
_refine_ls_number_parameters 311
_refine_ls_number_reflns 4144
_refine_ls_number_restraints 0
_refine_ls_restrained_S_all 1.030
_refine_ls_R_factor_all 0.0807
_refine_ls_R_factor_gt 0.0433
_refine_ls_shift/su_max 0.014
_refine_ls_shift/su_mean 0.000
_refine_ls_structure_factor_coef Fsqd
_refine_ls_weighting_details 'calc w=1/[\s^2^(Fo^2^)+(0.0383P)^2^+0.9264P] where P=(Fo^2^+2Fc^2^)/3'
_refine_ls_weighting_scheme calc
_refine_ls_wR_factor_gt 0.0892
_refine_ls_wR_factor_ref 0.1024
_reflns_number_gt 2904
_reflns_number_total 4144
_reflns_threshold_expression >2sigma(I)
_cod_data_source_file ol501763n_si_002.cif
_cod_data_source_block 3sepb_0m
_cod_depositor_comments
;
The following automatic conversions were performed:

'_symmetry_cell_setting' value 'Monoclinic' changed to 'monoclinic'
according to
/usr/data/users/saulius/crontab/automatic-downloads/rss-feeds/ACS/lib/dictionaries/cif_core.dic
dictionary named 'cif_core.dic' version 2.4.2 from
2011-04-26.

'_exptl_absorpt_correction_type' value 'Empirical'
changed to 'empirical' according to
/usr/data/users/saulius/crontab/automatic-downloads/rss-feeds/ACS/lib/dictionaries/cif_core.dic
dictionary named 'cif_core.dic' version 2.4.2 from 2011-04-26.

Automatic conversion script
Id: cif_fix_values 2281 2013-09-26 08:29:07Z andrius 

 Adding full bibliography for 1517075--1517076.cif.
;
_cod_original_sg_symbol_H-M 'P2(1)/n  '
_cod_database_code 1517076

loop_
_symmetry_equiv_pos_as_xyz
'x, y, z'
'-x+1/2, y+1/2, -z+1/2'
'-x, -y, -z'
'x-1/2, -y-1/2, z-1/2'

loop_
_atom_site_label
_atom_site_type_symbol
_atom_site_fract_x
_atom_site_fract_y
_atom_site_fract_z
_atom_site_U_iso_or_equiv
_atom_site_adp_type
_atom_site_occupancy
_atom_site_symmetry_multiplicity
_atom_site_calc_flag
_atom_site_refinement_flags
O3 O 0.62015(16) 0.33300(6) 1.11195(11) 0.0169(3) Uani 1 1 d .
C2 C -0.3612(2) 0.30264(9) 0.82426(17) 0.0176(5) Uani 1 1 d .
H2 H -0.3978 0.2646 0.8233 0.021 Uiso 1 1 calc R
C5 C -0.2496(3) 0.41857(9) 0.82461(17) 0.0190(5) Uani 1 1 d .
H5 H -0.2138 0.4566 0.8238 0.023 Uiso 1 1 calc R
C18 C 0.2359(3) 0.53145(9) 0.73966(17) 0.0178(5) Uani 1 1 d .
H18 H 0.2705 0.5697 0.7387 0.021 Uiso 1 1 calc R
O7 O 0.21573(18) 0.51627(6) 0.53567(11) 0.0206(3) Uani 1 1 d .
O6 O 0.31612(17) 0.42461(6) 1.24329(11) 0.0198(3) Uani 1 1 d .
O5 O 0.17092(17) 0.34291(6) 1.24167(12) 0.0207(4) Uani 1 1 d .
O1 O 0.52589(19) 0.19331(7) 0.98137(15) 0.0321(4) Uani 1 1 d .
O4 O 0.57066(17) 0.32683(6) 1.28370(12) 0.0198(3) Uani 1 1 d .
N1 N -0.06213(19) 0.28374(7) 0.94081(14) 0.0151(4) Uani 1 1 d .
O2 O 0.4818(2) 0.21475(7) 1.14377(14) 0.0319(4) Uani 1 1 d .
C17 C 0.2014(2) 0.49783(9) 0.64032(17) 0.0159(5) Uani 1 1 d .
C1 C -0.1952(2) 0.31768(9) 0.87872(16) 0.0148(5) Uani 1 1 d .
C9 C -0.0744(3) 0.22436(8) 0.97780(17) 0.0171(5) Uani 1 1 d .
H9A H -0.0137 0.1992 0.9418 0.026 Uiso 1 1 calc R
H9B H -0.1897 0.2129 0.9553 0.026 Uiso 1 1 calc R
H9C H -0.0279 0.2218 1.0607 0.026 Uiso 1 1 calc R
C11 C 0.3429(2) 0.35166(8) 1.11260(16) 0.0136(4) Uani 1 1 d .
C4 C -0.4150(3) 0.40405(10) 0.77244(18) 0.0217(5) Uani 1 1 d .
H4 H -0.4913 0.4328 0.7374 0.026 Uiso 1 1 calc R
C7 C 0.0388(2) 0.37446(9) 0.94091(16) 0.0145(4) Uani 1 1 d .
C8 C 0.0773(2) 0.31911(9) 0.97807(16) 0.0147(5) Uani 1 1 d .
C12 C 0.3396(2) 0.39994(9) 1.02337(16) 0.0146(5) Uani 1 1 d .
H12A H 0.4079 0.4320 1.0633 0.018 Uiso 1 1 calc R
H12B H 0.3895 0.3852 0.9664 0.018 Uiso 1 1 calc R
C10 C 0.2444(2) 0.29734(8) 1.05088(17) 0.0144(4) Uani 1 1 d .
H10 H 0.2278 0.2711 1.1102 0.017 Uiso 1 1 calc R
C24 C 0.2635(2) 0.37144(9) 1.20523(16) 0.0148(5) Uani 1 1 d .
N2 N 0.4546(2) 0.22062(8) 1.03891(16) 0.0218(4) Uani 1 1 d .
C19 C 0.2182(2) 0.50749(9) 0.84165(17) 0.0178(5) Uani 1 1 d .
H19 H 0.2415 0.5302 0.9083 0.021 Uiso 1 1 calc R
C15 C 0.1324(2) 0.41816(9) 0.74407(17) 0.0163(5) Uani 1 1 d .
H15 H 0.0976 0.3800 0.7447 0.020 Uiso 1 1 calc R
C14 C 0.1669(2) 0.45093(9) 0.84567(16) 0.0139(4) Uani 1 1 d .
C21 C 0.3253(2) 0.26365(9) 0.97425(17) 0.0171(5) Uani 1 1 d .
H21A H 0.2388 0.2432 0.9154 0.020 Uiso 1 1 calc R
H21B H 0.3774 0.2908 0.9347 0.020 Uiso 1 1 calc R
C16 C 0.1489(2) 0.44109(9) 0.64291(17) 0.0168(5) Uani 1 1 d .
H16 H 0.1247 0.4184 0.5762 0.020 Uiso 1 1 calc R
C13 C 0.1627(2) 0.42282(9) 0.95919(16) 0.0149(4) Uani 1 1 d .
H13 H 0.1332 0.4525 1.0076 0.018 Uiso 1 1 calc R
C6 C -0.1368(2) 0.37503(9) 0.87866(16) 0.0149(4) Uani 1 1 d .
C3 C -0.4693(3) 0.34670(9) 0.77155(17) 0.0196(5) Uani 1 1 d .
H3 H -0.5811 0.3380 0.7346 0.024 Uiso 1 1 calc R
C22 C 0.5224(2) 0.33563(8) 1.18011(18) 0.0153(5) Uani 1 1 d .
C23 C 0.7934(2) 0.31687(10) 1.16889(18) 0.0238(5) Uani 1 1 d .
H23A H 0.8365 0.3391 1.2388 0.036 Uiso 1 1 calc R
H23B H 0.8587 0.3245 1.1176 0.036 Uiso 1 1 calc R
H23C H 0.7993 0.2764 1.1879 0.036 Uiso 1 1 calc R
C25 C 0.2609(3) 0.44583(10) 1.33877(18) 0.0256(5) Uani 1 1 d .
H25A H 0.1426 0.4528 1.3117 0.038 Uiso 1 1 calc R
H25B H 0.3182 0.4813 1.3680 0.038 Uiso 1 1 calc R
H25C H 0.2854 0.4175 1.3997 0.038 Uiso 1 1 calc R
C20 C 0.2631(3) 0.57497(9) 0.52788(18) 0.0232(5) Uani 1 1 d .
H20A H 0.1858 0.6001 0.5488 0.035 Uiso 1 1 calc R
H20B H 0.2617 0.5832 0.4497 0.035 Uiso 1 1 calc R
H20C H 0.3736 0.5812 0.5799 0.035 Uiso 1 1 calc R

loop_
_atom_site_aniso_label
_atom_site_aniso_U_11
_atom_site_aniso_U_22
_atom_site_aniso_U_33
_atom_site_aniso_U_23
_atom_site_aniso_U_13
_atom_site_aniso_U_12
O3 0.0116(7) 0.0239(8) 0.0150(7) -0.0008(6) 0.0039(6) 0.0024(6)
C2 0.0156(11) 0.0200(12) 0.0176(11) -0.0031(9) 0.0057(9) -0.0036(10)
C5 0.0176(11) 0.0180(11) 0.0209(12) 0.0015(9) 0.0053(9) -0.0004(10)
C18 0.0203(12) 0.0111(10) 0.0211(12) 0.0013(9) 0.0047(9) -0.0020(9)
O7 0.0279(9) 0.0179(8) 0.0168(8) 0.0022(6) 0.0079(6) -0.0010(7)
O6 0.0255(8) 0.0180(8) 0.0178(8) -0.0035(6) 0.0095(6) 0.0001(7)
O5 0.0174(8) 0.0255(9) 0.0209(8) 0.0017(6) 0.0084(6) -0.0018(7)
O1 0.0284(9) 0.0233(9) 0.0517(11) -0.0005(8) 0.0227(8) 0.0071(8)
O4 0.0177(8) 0.0242(8) 0.0157(8) 0.0017(6) 0.0026(6) 0.0033(7)
N1 0.0122(9) 0.0138(9) 0.0185(9) 0.0012(7) 0.0035(7) -0.0003(8)
O2 0.0359(10) 0.0264(9) 0.0285(10) 0.0059(7) 0.0026(7) 0.0104(8)
C17 0.0123(10) 0.0191(12) 0.0152(11) 0.0027(9) 0.0027(8) 0.0036(9)
C1 0.0134(11) 0.0194(12) 0.0127(10) -0.0008(8) 0.0055(8) 0.0012(9)
C9 0.0161(11) 0.0153(11) 0.0199(11) -0.0021(9) 0.0056(9) -0.0031(9)
C11 0.0110(10) 0.0149(11) 0.0141(10) 0.0004(8) 0.0028(8) 0.0007(9)
C4 0.0171(12) 0.0262(13) 0.0205(12) 0.0047(9) 0.0040(9) 0.0067(10)
C7 0.0139(11) 0.0165(11) 0.0132(10) 0.0008(8) 0.0040(8) -0.0013(9)
C8 0.0128(11) 0.0181(11) 0.0139(10) -0.0020(8) 0.0053(8) -0.0023(9)
C12 0.0140(11) 0.0148(11) 0.0145(11) -0.0019(8) 0.0036(8) -0.0011(9)
C10 0.0136(11) 0.0131(11) 0.0155(10) 0.0028(8) 0.0030(8) 0.0002(9)
C24 0.0116(10) 0.0160(11) 0.0142(11) 0.0034(9) 0.0001(8) 0.0032(9)
N2 0.0169(10) 0.0149(10) 0.0326(12) 0.0000(8) 0.0059(8) -0.0002(8)
C19 0.0177(11) 0.0171(11) 0.0171(11) -0.0025(9) 0.0029(9) -0.0005(9)
C15 0.0127(10) 0.0134(11) 0.0205(11) -0.0014(9) 0.0019(8) -0.0015(9)
C14 0.0089(10) 0.0133(11) 0.0179(11) 0.0016(8) 0.0015(8) 0.0009(9)
C21 0.0132(10) 0.0150(11) 0.0208(11) -0.0009(9) 0.0019(9) 0.0014(9)
C16 0.0158(11) 0.0169(11) 0.0155(11) -0.0037(9) 0.0018(8) 0.0010(9)
C13 0.0139(10) 0.0142(11) 0.0155(11) -0.0007(8) 0.0027(8) -0.0001(9)
C6 0.0121(11) 0.0196(11) 0.0137(10) -0.0006(9) 0.0051(8) -0.0017(9)
C3 0.0119(11) 0.0282(13) 0.0170(11) -0.0012(9) 0.0018(8) -0.0003(10)
C22 0.0161(11) 0.0118(11) 0.0179(12) -0.0017(8) 0.0050(9) -0.0001(9)
C23 0.0120(11) 0.0326(14) 0.0239(12) -0.0032(10) 0.0013(9) 0.0050(10)
C25 0.0339(14) 0.0272(13) 0.0190(12) -0.0050(10) 0.0132(10) 0.0050(11)
C20 0.0274(13) 0.0222(12) 0.0200(12) 0.0036(9) 0.0074(10) -0.0035(10)

loop_
_atom_type_symbol
_atom_type_description
_atom_type_scat_dispersion_real
_atom_type_scat_dispersion_imag
_atom_type_scat_source
C C 0.0033 0.0016 'International Tables Vol C Tables 4.2.6.8 and 6.1.1.4'
H H 0.0000 0.0000 'International Tables Vol C Tables 4.2.6.8 and 6.1.1.4'
N N 0.0061 0.0033 'International Tables Vol C Tables 4.2.6.8 and 6.1.1.4'
O O 0.0106 0.0060 'International Tables Vol C Tables 4.2.6.8 and 6.1.1.4'

loop_
_geom_angle_atom_site_label_1
_geom_angle_atom_site_label_2
_geom_angle_atom_site_label_3
_geom_angle
C22 O3 C23 115.84(16)
C3 C2 C1 117.17(19)
C4 C5 C6 118.8(2)
C17 C18 C19 119.5(2)
C17 O7 C20 117.42(16)
C24 O6 C25 115.48(16)
C1 N1 C8 107.76(16)
C1 N1 C9 125.38(17)
C8 N1 C9 125.98(16)
O7 C17 C18 124.80(19)
O7 C17 C16 115.56(17)
C18 C17 C16 119.63(19)
N1 C1 C2 129.93(19)
N1 C1 C6 107.94(17)
C2 C1 C6 122.12(19)
C22 C11 C24 105.09(16)
C22 C11 C12 110.67(16)
C24 C11 C12 111.99(16)
C22 C11 C10 110.73(16)
C24 C11 C10 107.59(16)
C12 C11 C10 110.61(15)
C5 C4 C3 120.9(2)
C8 C7 C6 106.50(17)
C8 C7 C13 124.61(18)
C6 C7 C13 128.84(18)
C7 C8 N1 110.76(17)
C7 C8 C10 126.49(18)
N1 C8 C10 122.74(18)
C13 C12 C11 114.02(16)
C8 C10 C21 109.08(16)
C8 C10 C11 106.03(16)
C21 C10 C11 115.61(16)
O5 C24 O6 124.08(19)
O5 C24 C11 125.28(18)
O6 C24 C11 110.60(17)
O1 N2 O2 124.24(18)
O1 N2 C21 116.54(18)
O2 N2 C21 119.22(17)
C14 C19 C18 121.53(19)
C16 C15 C14 121.5(2)
C19 C14 C15 117.73(19)
C19 C14 C13 121.76(18)
C15 C14 C13 120.28(18)
N2 C21 C10 114.08(17)
C15 C16 C17 120.16(19)
C7 C13 C14 112.94(16)
C7 C13 C12 109.77(16)
C14 C13 C12 108.33(16)
C5 C6 C1 119.22(18)
C5 C6 C7 133.78(19)
C1 C6 C7 107.00(17)
C2 C3 C4 121.70(19)
O4 C22 O3 123.91(19)
O4 C22 C11 124.00(18)
O3 C22 C11 112.08(17)

loop_
_geom_bond_atom_site_label_1
_geom_bond_atom_site_label_2
_geom_bond_distance
O3 C22 1.330(2)
O3 C23 1.456(2)
C2 C3 1.383(3)
C2 C1 1.392(3)
C5 C4 1.380(3)
C5 C6 1.399(3)
C18 C17 1.384(3)
C18 C19 1.400(3)
O7 C17 1.374(2)
O7 C20 1.424(2)
O6 C24 1.338(2)
O6 C25 1.453(2)
O5 C24 1.200(2)
O1 N2 1.222(2)
O4 C22 1.209(2)
N1 C1 1.384(2)
N1 C8 1.385(3)
N1 C9 1.455(2)
O2 N2 1.225(2)
C17 C16 1.386(3)
C1 C6 1.412(3)
C11 C22 1.525(3)
C11 C24 1.537(3)
C11 C12 1.545(3)
C11 C10 1.561(3)
C4 C3 1.400(3)
C7 C8 1.360(3)
C7 C6 1.437(3)
C7 C13 1.496(3)
C8 C10 1.498(3)
C12 C13 1.544(3)
C10 C21 1.519(3)
N2 C21 1.503(3)
C19 C14 1.381(3)
C15 C16 1.377(3)
C15 C14 1.395(3)
C14 C13 1.527(3)
